data_4303920
loop_
_publ_author_name
'Erik Kampert'
'Femke F. B. J. Janssen'
'Danil W. Boukhvalov'
'Jaap C. Russcher'
'Jan M. M. Smits'
'Ren\'e de Gelder'
'Bas de Bruin'
'Peter C. M. Christianen'
'Uli Zeitler'
'Mikhail I. Katsnelson'
'Jan C. Maan'
'Alan E. Rowan'

_publ_contact_author
;
        Prof. Dr. A.E. Rowan
        Molecular Materials
        Institute for Molecules and Materials
        Radboud University Nijmegen
        Heyendaalseweg 135
        6525 AJ  Nijmegen
        The Netherlands
;
_publ_contact_author_email A.Rowan@science.ru.nl
_publ_contact_author_fax '031 024 3553393'
_publ_contact_author_phone '031 024 3652323'
_publ_section_title
;
Ligand-Controlled Magnetic Interactions in Mn4 Clusters
;
_journal_name_full 'Inorganic Chemistry'
_journal_page_first 11903
_journal_page_last 11908
_journal_paper_doi 10.1021/ic901930w
_journal_volume 48
_journal_year 2009
_chemical_formula_sum 'C59 H67 Mn4 N9 O15'
_chemical_formula_weight 1361.98
_chemical_name_systematic
;
 ?
;
_space_group_IT_number 14
_symmetry_cell_setting monoclinic
_symmetry_space_group_name_Hall '-P 2ybc'
_symmetry_space_group_name_H-M 'P 1 21/c 1'
_atom_sites_solution_hydrogens geom
_atom_sites_solution_primary direct
_atom_sites_solution_secondary difmap
_audit_creation_date 2006-07-27
_audit_creation_method 'SHELXL, adapted and expanded'
_cell_angle_alpha 90.00
_cell_angle_beta 101.527(10)
_cell_angle_gamma 90.00
_cell_formula_units_Z 4
_cell_length_a 11.4395(14)
_cell_length_b 19.923(4)
_cell_length_c 27.660(5)
_cell_measurement_reflns_used 429
_cell_measurement_temperature 208(2)
_cell_measurement_theta_max 27.500
_cell_measurement_theta_min 2.040
_cell_volume 6176.8(18)
_computing_data_collection
;
Nonius "Collect" program suite (Nonius, 1999)
;
_computing_data_reduction
;
Nonius "EvalCCD" program suite (Duisenberg, 1998)
;
_computing_molecular_graphics
;
PLATON (Spek, 2003)
;
_computing_structure_refinement 'SHELXL-97 (Sheldrick, 1997)'
_computing_structure_solution
;
DIRDIF (Beurskens et al., 1996),
PATTY (Beurskens et al., 1987)
;
_diffrn_ambient_temperature 208(2)
_diffrn_detector_area_resol_mean 18.4
_diffrn_measured_fraction_theta_full 0.961
_diffrn_measured_fraction_theta_max 0.960
_diffrn_measurement_device 'Nonius KappaCCD'
_diffrn_measurement_method 'area detector \f and \w scan'
_diffrn_radiation_monochromator graphite
_diffrn_radiation_source 'fine-focus sealed tube'
_diffrn_radiation_type MoK\a
_diffrn_radiation_wavelength 0.71073
_diffrn_reflns_av_R_equivalents 0.0375
_diffrn_reflns_av_sigmaI/netI 0.0415
_diffrn_reflns_limit_h_max 14
_diffrn_reflns_limit_h_min -14
_diffrn_reflns_limit_k_max 25
_diffrn_reflns_limit_k_min -23
_diffrn_reflns_limit_l_max 35
_diffrn_reflns_limit_l_min -35
_diffrn_reflns_number 87755
_diffrn_reflns_theta_full 25.00
_diffrn_reflns_theta_max 27.50
_diffrn_reflns_theta_min 2.04
_diffrn_standards_decay_% 0.000
_diffrn_standards_interval_time 0
_diffrn_standards_number 0
_exptl_absorpt_coefficient_mu 0.872
_exptl_absorpt_correction_T_max 0.840
_exptl_absorpt_correction_T_min 0.710
_exptl_absorpt_correction_type multi-scan
_exptl_absorpt_process_details 'SADABS multiscan (Sheldrick, 1996)'
_exptl_crystal_colour 'translucent red-brown'
_exptl_crystal_density_diffrn 1.465
_exptl_crystal_density_method 'not measured'
_exptl_crystal_description 'rough fragment'
_exptl_crystal_F_000 2816
_exptl_crystal_size_max 0.39
_exptl_crystal_size_mid 0.24
_exptl_crystal_size_min 0.20
_refine_diff_density_max 0.385
_refine_diff_density_min -0.425
_refine_diff_density_rms 0.074
_refine_ls_extinction_method none
_refine_ls_goodness_of_fit_all 1.150
_refine_ls_goodness_of_fit_ref 1.150
_refine_ls_hydrogen_treatment constr
_refine_ls_matrix_type full
_refine_ls_number_parameters 798
_refine_ls_number_reflns 14010
_refine_ls_number_restraints 0
_refine_ls_restrained_S_all 1.150
_refine_ls_R_factor_all 0.0767
_refine_ls_R_factor_gt 0.0521
_refine_ls_R_factor_obs 0.0521
_refine_ls_shift/esd_max 0.001
_refine_ls_shift/esd_mean 0.000
_refine_ls_shift/su_max 0.001
_refine_ls_shift/su_mean 0.000
_refine_ls_structure_factor_coef Fsqd
_refine_ls_weighting_details
;
w=1/[\s^2^(Fo^2^)+(0.0138P)^2^+14.3564P] where P=(Fo^2^+2Fc^2^)/3
;
_refine_ls_weighting_scheme calc
_refine_ls_wR_factor_all 0.1080
_refine_ls_wR_factor_gt 0.1014
_refine_ls_wR_factor_obs 0.1014
_refine_ls_wR_factor_ref 0.1080
_reflns_number_gt 10702
_reflns_number_observed 10702
_reflns_number_total 14010
_reflns_observed_criterion >2sigma(I)
_reflns_threshold_expression >2sigma(I)
_cod_data_source_file ic901930w_si_001.cif
_cod_data_source_block compound_1
_cod_depositor_comments
;
The following automatic conversions were performed:
'_geom_bond_publ_flag' value 'Y' changed to 'y' according to
'/home/saulius/struct/CIF-dictionaries/cif_core.dic' dictionary named
'cif_core.dic' version 2.4.1 from 2010-06-29 (110
times).

'_geom_angle_publ_flag' value 'Y' changed to 'y' according to
'/home/saulius/struct/CIF-dictionaries/cif_core.dic' dictionary named
'cif_core.dic' version 2.4.1 from 2010-06-29 (262 times).

Automatic conversion script
Id: cif_fix_enum 1527 2010-12-29 10:47:43Z saulius 
;
_cod_original_cell_volume 6177.0(17)
_cod_original_sg_symbol_H-M 'P 21/c'
_cod_database_code 4303920

loop_
_symmetry_equiv_pos_as_xyz
'x, y, z'
'-x, y+1/2, -z+1/2'
'-x, -y, -z'
'x, -y-1/2, z-1/2'

loop_
_atom_site_label
_atom_site_type_symbol
_atom_site_fract_x
_atom_site_fract_y
_atom_site_fract_z
_atom_site_U_iso_or_equiv
_atom_site_adp_type
_atom_site_occupancy
_atom_site_calc_flag
_atom_site_refinement_flags
_atom_site_disorder_assembly
_atom_site_disorder_group
Mn1 Mn 0.21095(4) 0.23695(2) 0.854877(17) 0.01953(11) Uani 1 d . . .
O1A O 0.26180(19) 0.32768(10) 0.90670(7) 0.0210(5) Uani 1 d . . .
O1B O 0.29110(19) 0.30359(10) 0.80315(7) 0.0207(5) Uani 1 d . . .
Mn2 Mn 0.10324(4) 0.39982(2) 0.883852(17) 0.02083(11) Uani 1 d . . .
O2A O 0.23188(19) 0.42869(10) 0.83447(7) 0.0201(5) Uani 1 d . . .
O2B O 0.06519(18) 0.31246(11) 0.82856(7) 0.0207(5) Uani 1 d . . .
Mn3 Mn 0.39287(4) 0.36112(2) 0.863587(17) 0.02057(11) Uani 1 d . . .
Mn4 Mn 0.13551(4) 0.37120(2) 0.773195(16) 0.02110(11) Uani 1 d . . .
N1A N 0.1660(2) 0.21298(13) 0.93062(10) 0.0243(6) Uani 1 d . . .
N1B N 0.0796(2) 0.15340(13) 0.84753(10) 0.0265(6) Uani 1 d . . .
N1C N 0.1980(2) 0.18307(13) 0.77975(10) 0.0258(6) Uani 1 d . . .
C11 C 0.2902(3) 0.30728(16) 0.95401(11) 0.0220(7) Uani 1 d . . .
C12 C 0.3725(3) 0.34264(17) 0.98870(12) 0.0278(7) Uani 1 d . . .
H12 H 0.4085 0.3814 0.9789 0.033 Uiso 1 calc R . .
C13 C 0.4018(3) 0.32192(19) 1.03685(13) 0.0363(9) Uani 1 d . . .
H13 H 0.4568 0.3466 1.0599 0.044 Uiso 1 calc R . .
C14 C 0.3501(4) 0.2644(2) 1.05162(13) 0.0444(10) Uani 1 d . . .
H14 H 0.3708 0.2499 1.0846 0.053 Uiso 1 calc R . .
C15 C 0.2688(4) 0.22853(19) 1.01815(13) 0.0373(9) Uani 1 d . . .
H15 H 0.2341 0.1896 1.0284 0.045 Uiso 1 calc R . .
C16 C 0.2372(3) 0.24953(16) 0.96897(12) 0.0248(7) Uani 1 d . . .
C17 C 0.0825(3) 0.17036(17) 0.93309(13) 0.0309(8) Uani 1 d . . .
C18 C 0.0327(4) 0.1535(2) 0.97808(15) 0.0513(11) Uani 1 d . . .
H18A H 0.0761 0.1157 0.9951 0.077 Uiso 1 calc R . .
H18B H -0.0510 0.1420 0.9681 0.077 Uiso 1 calc R . .
H18C H 0.0411 0.1920 1.0000 0.077 Uiso 1 calc R . .
C19 C 0.0332(3) 0.13495(18) 0.88620(14) 0.0321(8) Uani 1 d . . .
C20 C -0.0513(4) 0.0837(2) 0.88231(16) 0.0467(11) Uani 1 d . . .
H20 H -0.0837 0.0709 0.9096 0.056 Uiso 1 calc R . .
C21 C -0.0858(4) 0.0523(2) 0.83698(18) 0.0534(12) Uani 1 d . . .
H21 H -0.1419 0.0172 0.8333 0.064 Uiso 1 calc R . .
C22 C -0.0386(4) 0.07211(19) 0.79742(16) 0.0430(10) Uani 1 d . . .
H22 H -0.0623 0.0511 0.7666 0.052 Uiso 1 calc R . .
C23 C 0.0443(3) 0.12352(17) 0.80365(13) 0.0300(8) Uani 1 d . . .
C24 C 0.1036(3) 0.14852(17) 0.76380(13) 0.0299(8) Uani 1 d . . .
C25 C 0.0466(4) 0.1342(2) 0.71105(14) 0.0434(10) Uani 1 d . . .
H25A H 0.0701 0.1684 0.6899 0.065 Uiso 1 calc R . .
H25B H -0.0395 0.1344 0.7075 0.065 Uiso 1 calc R . .
H25C H 0.0725 0.0906 0.7017 0.065 Uiso 1 calc R . .
C26 C 0.2768(3) 0.20837(16) 0.75064(12) 0.0246(7) Uani 1 d . . .
C27 C 0.3132(3) 0.17435(18) 0.71218(13) 0.0336(8) Uani 1 d . . .
H27 H 0.2785 0.1328 0.7014 0.040 Uiso 1 calc R . .
C28 C 0.3993(4) 0.20119(19) 0.69003(13) 0.0382(9) Uani 1 d . . .
H28 H 0.4238 0.1779 0.6642 0.046 Uiso 1 calc R . .
C29 C 0.4503(3) 0.2622(2) 0.70541(13) 0.0355(9) Uani 1 d . . .
H29 H 0.5085 0.2806 0.6896 0.043 Uiso 1 calc R . .
C30 C 0.4166(3) 0.29657(17) 0.74390(12) 0.0270(7) Uani 1 d . . .
H30 H 0.4526 0.3379 0.7544 0.032 Uiso 1 calc R . .
C31 C 0.3296(3) 0.27015(16) 0.76710(11) 0.0217(7) Uani 1 d . . .
N2A N 0.2000(2) 0.49605(13) 0.91359(9) 0.0231(6) Uani 1 d . . .
N2B N 0.0903(2) 0.41636(13) 0.96288(9) 0.0250(6) Uani 1 d . . .
N2C N -0.0453(2) 0.33583(14) 0.90335(10) 0.0241(6) Uani 1 d . . .
C41 C 0.2530(3) 0.49506(15) 0.83507(11) 0.0211(7) Uani 1 d . . .
C42 C 0.2867(3) 0.52777(17) 0.79560(12) 0.0285(8) Uani 1 d . . .
H42 H 0.2937 0.5035 0.7672 0.034 Uiso 1 calc R . .
C43 C 0.3099(3) 0.59610(18) 0.79813(14) 0.0358(9) Uani 1 d . . .
H43 H 0.3333 0.6180 0.7715 0.043 Uiso 1 calc R . .
C44 C 0.2988(4) 0.63228(18) 0.83963(14) 0.0371(9) Uani 1 d . . .
H44 H 0.3133 0.6788 0.8408 0.044 Uiso 1 calc R . .
C45 C 0.2669(3) 0.60082(17) 0.87919(13) 0.0311(8) Uani 1 d . . .
H45 H 0.2598 0.6257 0.9073 0.037 Uiso 1 calc R . .
C46 C 0.2451(3) 0.53224(16) 0.87767(11) 0.0237(7) Uani 1 d . . .
C47 C 0.2298(3) 0.50369(16) 0.96033(12) 0.0260(7) Uani 1 d . . .
C48 C 0.3284(4) 0.5468(2) 0.98719(14) 0.0418(10) Uani 1 d . . .
H48A H 0.3857 0.5549 0.9663 0.063 Uiso 1 calc R . .
H48B H 0.3676 0.5242 1.0171 0.063 Uiso 1 calc R . .
H48C H 0.2959 0.5892 0.9956 0.063 Uiso 1 calc R . .
C49 C 0.1578(3) 0.46314(16) 0.98903(11) 0.0248(7) Uani 1 d . . .
C50 C 0.1528(3) 0.47452(18) 1.03816(12) 0.0319(8) Uani 1 d . . .
H50 H 0.1992 0.5085 1.0562 0.038 Uiso 1 calc R . .
C51 C 0.0791(3) 0.4353(2) 1.06002(12) 0.0366(9) Uani 1 d . . .
H51 H 0.0756 0.4417 1.0934 0.044 Uiso 1 calc R . .
C52 C 0.0104(3) 0.38664(19) 1.03264(12) 0.0326(8) Uani 1 d . . .
H52 H -0.0394 0.3589 1.0472 0.039 Uiso 1 calc R . .
C53 C 0.0155(3) 0.37895(17) 0.98325(12) 0.0274(7) Uani 1 d . . .
C54 C -0.0626(3) 0.33316(17) 0.94776(13) 0.0285(8) Uani 1 d . . .
C55 C -0.1524(4) 0.2912(2) 0.96615(15) 0.0491(11) Uani 1 d . . .
H55A H -0.2259 0.3164 0.9637 0.074 Uiso 1 calc R . .
H55B H -0.1220 0.2792 1.0003 0.074 Uiso 1 calc R . .
H55C H -0.1678 0.2508 0.9464 0.074 Uiso 1 calc R . .
C56 C -0.1118(3) 0.30340(16) 0.86171(12) 0.0248(7) Uani 1 d . . .
C57 C -0.2331(3) 0.28834(19) 0.85423(14) 0.0341(8) Uani 1 d . . .
H57 H -0.2753 0.2961 0.8796 0.041 Uiso 1 calc R . .
C58 C -0.2918(3) 0.2621(2) 0.80968(15) 0.0389(9) Uani 1 d . . .
H58 H -0.3734 0.2515 0.8050 0.047 Uiso 1 calc R . .
C59 C -0.2311(3) 0.25150(18) 0.77229(14) 0.0344(9) Uani 1 d . . .
H59 H -0.2711 0.2330 0.7423 0.041 Uiso 1 calc R . .
C60 C -0.1117(3) 0.26785(16) 0.77845(12) 0.0275(7) Uani 1 d . . .
H60 H -0.0713 0.2610 0.7524 0.033 Uiso 1 calc R . .
C61 C -0.0510(3) 0.29430(15) 0.82276(11) 0.0207(7) Uani 1 d . . .
O1 O 0.3829(2) 0.19503(11) 0.88374(9) 0.0296(5) Uani 1 d . . .
O2 O 0.5074(2) 0.28203(12) 0.89307(9) 0.0327(6) Uani 1 d . . .
C1 C 0.4820(3) 0.22152(17) 0.89879(13) 0.0288(8) Uani 1 d . . .
C2 C 0.5818(4) 0.1774(2) 0.9251(2) 0.0695(16) Uani 1 d . . .
H2A H 0.6515 0.1834 0.9106 0.104 Uiso 1 calc R . .
H2B H 0.5568 0.1308 0.9220 0.104 Uiso 1 calc R . .
H2C H 0.6013 0.1896 0.9598 0.104 Uiso 1 calc R . .
O3 O -0.0411(2) 0.45511(12) 0.83850(9) 0.0314(6) Uani 1 d . . .
O4 O -0.0197(2) 0.42985(12) 0.76208(8) 0.0324(6) Uani 1 d . . .
C3 C -0.0803(3) 0.44869(17) 0.79313(13) 0.0298(8) Uani 1 d . . .
C4 C -0.2100(4) 0.4637(2) 0.77362(16) 0.0537(12) Uani 1 d . . .
H4A H -0.2234 0.4698 0.7382 0.081 Uiso 1 calc R . .
H4B H -0.2320 0.5043 0.7889 0.081 Uiso 1 calc R . .
H4C H -0.2582 0.4266 0.7812 0.081 Uiso 1 calc R . .
O5 O 0.4911(2) 0.44673(12) 0.90324(9) 0.0342(6) Uani 1 d . . .
O6 O 0.5101(2) 0.42346(12) 0.82767(9) 0.0336(6) Uani 1 d . . .
C5 C 0.5294(3) 0.46123(17) 0.86486(13) 0.0294(8) Uani 1 d . . .
C6 C 0.5959(4) 0.5255(2) 0.86253(17) 0.0517(12) Uani 1 d . . .
H6A H 0.5953 0.5516 0.8921 0.078 Uiso 1 calc R . .
H6B H 0.5578 0.5509 0.8338 0.078 Uiso 1 calc R . .
H6C H 0.6776 0.5155 0.8602 0.078 Uiso 1 calc R . .
O7 O 0.1987(2) 0.40604(12) 0.70708(8) 0.0327(6) Uani 1 d . . .
O8 O 0.0895(2) 0.31501(12) 0.70254(8) 0.0319(6) Uani 1 d . . .
C7 C 0.1480(3) 0.35700(19) 0.68327(12) 0.0314(8) Uani 1 d . . .
C8 C 0.1587(5) 0.3475(3) 0.63014(14) 0.0623(14) Uani 1 d . . .
H8A H 0.1189 0.3842 0.6104 0.093 Uiso 1 calc R . .
H8B H 0.1217 0.3054 0.6179 0.093 Uiso 1 calc R . .
H8C H 0.2423 0.3469 0.6280 0.093 Uiso 1 calc R . .
O71 O 0.1420(3) 0.73098(17) 0.91870(12) 0.0706(10) Uani 1 d . . .
C72 C 0.1412(4) 0.7712(2) 0.88524(16) 0.0491(11) Uani 1 d . . .
H72 H 0.0721 0.7731 0.8603 0.059 Uiso 1 calc R . .
N73 N 0.2285(3) 0.81174(19) 0.88137(13) 0.0517(9) Uani 1 d . . .
C74 C 0.2189(5) 0.8591(3) 0.84073(17) 0.0689(15) Uani 1 d . . .
H74A H 0.1414 0.8544 0.8191 0.103 Uiso 1 calc R . .
H74B H 0.2810 0.8499 0.8223 0.103 Uiso 1 calc R . .
H74C H 0.2278 0.9044 0.8536 0.103 Uiso 1 calc R . .
C75 C 0.3387(6) 0.8105(4) 0.9174(2) 0.109(3) Uani 1 d . . .
H75A H 0.3293 0.7823 0.9449 0.164 Uiso 1 calc R . .
H75B H 0.3591 0.8557 0.9291 0.164 Uiso 1 calc R . .
H75C H 0.4019 0.7927 0.9024 0.164 Uiso 1 calc R . .
O81 O 0.4227(6) 0.5294(3) 0.3896(2) 0.143(2) Uani 1 d . . .
C82 C 0.4285(6) 0.4793(3) 0.3619(2) 0.086(2) Uani 1 d . . .
H82 H 0.3896 0.4395 0.3679 0.103 Uiso 1 calc R . .
N83 N 0.4853(4) 0.4802(2) 0.32584(14) 0.0562(10) Uani 1 d . . .
C84 C 0.5056(7) 0.4210(3) 0.3008(2) 0.116(3) Uani 1 d . . .
H84A H 0.4607 0.3843 0.3113 0.174 Uiso 1 calc R . .
H84B H 0.5900 0.4102 0.3083 0.174 Uiso 1 calc R . .
H84C H 0.4801 0.4276 0.2655 0.174 Uiso 1 calc R . .
C85 C 0.5371(6) 0.5396(3) 0.3111(3) 0.099(2) Uani 1 d . . .
H85A H 0.5177 0.5772 0.3302 0.149 Uiso 1 calc R . .
H85B H 0.5059 0.5477 0.2763 0.149 Uiso 1 calc R . .
H85C H 0.6230 0.5343 0.3165 0.149 Uiso 1 calc R . .
O91 O 0.2130(8) 0.5094(4) 0.5602(3) 0.223(4) Uani 1 d . . .
C92 C 0.2865(8) 0.4747(4) 0.5465(3) 0.126(3) Uani 1 d . . .
H92 H 0.3394 0.4497 0.5701 0.152 Uiso 1 calc R . .
N93 N 0.2960(5) 0.4702(3) 0.4995(2) 0.0812(15) Uani 1 d . . .
C94 C 0.3870(6) 0.4293(3) 0.4856(3) 0.098(2) Uani 1 d . . .
H94A H 0.4345 0.4087 0.5148 0.147 Uiso 1 calc R . .
H94B H 0.4379 0.4570 0.4696 0.147 Uiso 1 calc R . .
H94C H 0.3502 0.3946 0.4630 0.147 Uiso 1 calc R . .
C95 C 0.2201(7) 0.5104(5) 0.4628(3) 0.141(3) Uani 1 d . . .
H95A H 0.1489 0.5230 0.4746 0.211 Uiso 1 calc R . .
H95B H 0.1977 0.4848 0.4325 0.211 Uiso 1 calc R . .
H95C H 0.2626 0.5505 0.4564 0.211 Uiso 1 calc R . .

loop_
_atom_site_aniso_label
_atom_site_aniso_U_11
_atom_site_aniso_U_22
_atom_site_aniso_U_33
_atom_site_aniso_U_23
_atom_site_aniso_U_13
_atom_site_aniso_U_12
Mn1 0.0183(3) 0.0189(2) 0.0210(2) -0.00138(19) 0.00301(19) -0.0032(2)
O1A 0.0203(12) 0.0226(11) 0.0194(10) 0.0020(9) 0.0021(9) -0.0033(9)
O1B 0.0214(12) 0.0208(11) 0.0204(11) -0.0036(9) 0.0053(9) -0.0004(9)
Mn2 0.0211(3) 0.0221(2) 0.0199(2) -0.00442(19) 0.00561(19) -0.0030(2)
O2A 0.0203(12) 0.0170(10) 0.0229(11) -0.0018(9) 0.0038(9) -0.0011(9)
O2B 0.0153(11) 0.0252(11) 0.0216(11) -0.0022(9) 0.0036(9) -0.0016(9)
Mn3 0.0185(3) 0.0205(2) 0.0225(2) -0.00025(19) 0.00347(19) -0.0037(2)
Mn4 0.0219(3) 0.0236(2) 0.0173(2) -0.00144(19) 0.00256(19) 0.0024(2)
N1A 0.0252(15) 0.0239(14) 0.0246(14) 0.0012(11) 0.0067(12) -0.0021(12)
N1B 0.0231(15) 0.0214(14) 0.0334(15) -0.0006(12) 0.0015(12) -0.0041(12)
N1C 0.0273(16) 0.0206(14) 0.0289(14) -0.0049(11) 0.0040(12) 0.0006(12)
C11 0.0225(17) 0.0255(16) 0.0184(15) -0.0003(13) 0.0056(13) 0.0038(14)
C12 0.0283(19) 0.0268(17) 0.0263(17) -0.0025(14) 0.0004(14) -0.0013(15)
C13 0.037(2) 0.042(2) 0.0261(18) -0.0064(16) -0.0013(16) -0.0048(18)
C14 0.057(3) 0.053(2) 0.0203(17) 0.0058(17) 0.0016(17) -0.002(2)
C15 0.050(3) 0.037(2) 0.0254(18) 0.0059(16) 0.0099(17) -0.0050(19)
C16 0.0239(18) 0.0277(18) 0.0237(16) 0.0002(13) 0.0073(14) -0.0001(14)
C17 0.029(2) 0.0288(18) 0.0365(19) 0.0032(15) 0.0109(16) -0.0080(16)
C18 0.057(3) 0.055(3) 0.048(2) 0.001(2) 0.025(2) -0.021(2)
C19 0.0255(19) 0.0282(18) 0.044(2) 0.0008(16) 0.0092(16) -0.0084(15)
C20 0.046(3) 0.041(2) 0.055(3) 0.000(2) 0.015(2) -0.020(2)
C21 0.045(3) 0.039(2) 0.076(3) -0.006(2) 0.011(2) -0.025(2)
C22 0.040(2) 0.031(2) 0.054(2) -0.0123(18) 0.0000(19) -0.0119(18)
C23 0.0229(19) 0.0230(17) 0.042(2) -0.0046(15) 0.0005(15) -0.0027(14)
C24 0.029(2) 0.0236(17) 0.0345(19) -0.0082(14) -0.0003(15) 0.0015(15)
C25 0.046(3) 0.043(2) 0.037(2) -0.0139(18) -0.0029(18) -0.004(2)
C26 0.0241(18) 0.0246(17) 0.0248(16) -0.0006(13) 0.0044(14) 0.0048(14)
C27 0.044(2) 0.0256(18) 0.0316(19) -0.0065(15) 0.0086(17) 0.0067(17)
C28 0.048(2) 0.041(2) 0.0282(18) -0.0048(16) 0.0139(17) 0.0192(19)
C29 0.034(2) 0.043(2) 0.0325(19) 0.0064(17) 0.0149(16) 0.0120(18)
C30 0.0226(18) 0.0308(18) 0.0286(17) 0.0018(14) 0.0077(14) 0.0048(15)
C31 0.0205(17) 0.0255(17) 0.0181(14) 0.0010(13) 0.0015(12) 0.0075(14)
N2A 0.0242(15) 0.0212(13) 0.0236(13) -0.0038(11) 0.0042(11) 0.0006(12)
N2B 0.0248(15) 0.0269(15) 0.0241(14) -0.0030(11) 0.0069(12) 0.0011(12)
N2C 0.0208(15) 0.0283(15) 0.0245(14) -0.0034(11) 0.0076(11) -0.0016(12)
C41 0.0170(16) 0.0199(15) 0.0251(15) 0.0017(13) 0.0010(13) 0.0006(13)
C42 0.033(2) 0.0247(17) 0.0267(17) 0.0018(14) 0.0037(15) 0.0017(15)
C43 0.043(2) 0.0280(19) 0.037(2) 0.0102(16) 0.0111(17) -0.0002(17)
C44 0.047(2) 0.0181(17) 0.045(2) 0.0031(16) 0.0088(18) -0.0023(17)
C45 0.035(2) 0.0240(17) 0.0333(18) -0.0052(15) 0.0035(16) -0.0030(16)
C46 0.0223(18) 0.0229(16) 0.0245(16) 0.0002(13) 0.0011(13) -0.0008(14)
C47 0.0278(19) 0.0222(16) 0.0271(17) -0.0049(13) 0.0034(14) 0.0035(14)
C48 0.042(2) 0.048(2) 0.0319(19) -0.0079(17) -0.0017(17) -0.0121(19)
C49 0.0236(18) 0.0272(17) 0.0229(16) -0.0040(13) 0.0026(13) 0.0044(14)
C50 0.032(2) 0.037(2) 0.0236(17) -0.0089(15) -0.0006(15) 0.0024(17)
C51 0.041(2) 0.049(2) 0.0199(17) -0.0045(16) 0.0069(16) 0.0037(19)
C52 0.033(2) 0.039(2) 0.0283(18) 0.0010(15) 0.0134(15) 0.0026(17)
C53 0.0298(19) 0.0287(18) 0.0252(16) 0.0008(14) 0.0091(14) 0.0034(15)
C54 0.0258(19) 0.0294(18) 0.0338(18) -0.0046(15) 0.0146(15) -0.0030(15)
C55 0.054(3) 0.057(3) 0.043(2) -0.009(2) 0.026(2) -0.023(2)
C56 0.0231(18) 0.0221(16) 0.0293(17) -0.0021(13) 0.0057(14) -0.0036(14)
C57 0.0215(19) 0.039(2) 0.044(2) -0.0017(17) 0.0095(16) -0.0018(16)
C58 0.0185(19) 0.045(2) 0.051(2) -0.0013(19) 0.0008(17) -0.0073(17)
C59 0.026(2) 0.033(2) 0.039(2) -0.0083(16) -0.0055(16) -0.0030(16)
C60 0.0239(18) 0.0259(17) 0.0309(18) -0.0069(14) 0.0010(14) 0.0026(15)
C61 0.0169(16) 0.0184(15) 0.0264(16) -0.0019(12) 0.0034(13) 0.0014(13)
O1 0.0206(13) 0.0277(12) 0.0390(13) 0.0024(11) 0.0022(10) 0.0002(10)
O2 0.0216(13) 0.0287(13) 0.0470(15) 0.0099(11) 0.0046(11) 0.0007(10)
C1 0.0203(18) 0.0319(19) 0.0346(19) 0.0098(15) 0.0062(15) 0.0017(15)
C2 0.037(3) 0.045(3) 0.113(4) 0.037(3) -0.019(3) -0.010(2)
O3 0.0300(14) 0.0311(13) 0.0320(13) -0.0038(10) 0.0035(11) 0.0060(11)
O4 0.0294(14) 0.0371(14) 0.0304(13) 0.0020(11) 0.0050(11) 0.0126(11)
C3 0.028(2) 0.0230(17) 0.0361(19) -0.0015(15) 0.0013(16) 0.0022(15)
C4 0.033(2) 0.071(3) 0.053(3) -0.017(2) -0.002(2) 0.020(2)
O5 0.0357(15) 0.0337(14) 0.0300(13) 0.0006(11) -0.0011(11) -0.0101(12)
O6 0.0316(14) 0.0321(13) 0.0387(14) -0.0008(11) 0.0104(11) -0.0071(11)
C5 0.0207(18) 0.0258(18) 0.038(2) 0.0059(15) -0.0027(15) -0.0020(14)
C6 0.052(3) 0.041(2) 0.056(3) 0.007(2) -0.005(2) -0.020(2)
O7 0.0364(15) 0.0363(14) 0.0257(12) 0.0015(11) 0.0071(11) 0.0031(12)
O8 0.0324(14) 0.0380(14) 0.0248(12) -0.0049(11) 0.0045(11) 0.0005(12)
C7 0.031(2) 0.044(2) 0.0186(16) -0.0014(15) 0.0039(14) 0.0113(18)
C8 0.076(4) 0.087(4) 0.027(2) -0.009(2) 0.020(2) -0.009(3)
O71 0.105(3) 0.061(2) 0.0528(19) 0.0185(17) 0.032(2) 0.006(2)
C72 0.053(3) 0.051(3) 0.044(2) 0.001(2) 0.011(2) 0.006(2)
N73 0.054(2) 0.054(2) 0.041(2) 0.0074(17) -0.0053(17) -0.0060(19)
C74 0.082(4) 0.071(3) 0.050(3) 0.016(3) 0.003(3) -0.017(3)
C75 0.091(5) 0.110(5) 0.096(5) 0.016(4) -0.054(4) -0.011(4)
O81 0.212(6) 0.103(4) 0.146(5) 0.039(3) 0.115(5) 0.079(4)
C82 0.102(5) 0.075(4) 0.094(4) 0.040(4) 0.052(4) 0.031(4)
N83 0.054(2) 0.062(3) 0.056(2) 0.007(2) 0.019(2) -0.010(2)
C84 0.184(8) 0.103(5) 0.071(4) -0.033(4) 0.050(5) -0.053(5)
C85 0.118(6) 0.079(4) 0.112(5) 0.011(4) 0.047(4) -0.029(4)
O91 0.274(9) 0.189(7) 0.278(9) -0.023(6) 0.225(8) 0.057(6)
C92 0.156(8) 0.127(7) 0.126(6) -0.017(5) 0.101(6) -0.001(6)
N93 0.087(4) 0.078(3) 0.096(4) -0.009(3) 0.059(3) -0.007(3)
C94 0.125(6) 0.072(4) 0.117(5) -0.023(4) 0.072(5) -0.012(4)
C95 0.111(7) 0.149(8) 0.172(9) 0.048(7) 0.055(6) 0.012(6)

loop_
_atom_type_symbol
_atom_type_description
_atom_type_scat_dispersion_real
_atom_type_scat_dispersion_imag
_atom_type_scat_source
C C 0.0033 0.0016 'International Tables Vol C Tables 4.2.6.8 and 6.1.1.4'
H H 0.0000 0.0000 'International Tables Vol C Tables 4.2.6.8 and 6.1.1.4'
N N 0.0061 0.0033 'International Tables Vol C Tables 4.2.6.8 and 6.1.1.4'
O O 0.0106 0.0060 'International Tables Vol C Tables 4.2.6.8 and 6.1.1.4'
Mn Mn 0.3368 0.7283 'International Tables Vol C Tables 4.2.6.8 and 6.1.1.4'

loop_
_geom_angle_atom_site_label_1
_geom_angle_atom_site_label_2
_geom_angle_atom_site_label_3
_geom_angle
_geom_angle_site_symmetry_1
_geom_angle_site_symmetry_3
_geom_angle_publ_flag
O1 Mn1 N1B 107.22(10) . . y
O1 Mn1 O2B 161.09(9) . . y
N1B Mn1 O2B 91.56(9) . . y
O1 Mn1 O1B 90.37(8) . . y
N1B Mn1 O1B 136.81(9) . . y
O2B Mn1 O1B 76.85(8) . . y
O1 Mn1 N1A 86.30(9) . . y
N1B Mn1 N1A 70.04(10) . . y
O2B Mn1 N1A 98.44(9) . . y
O1B Mn1 N1A 152.11(9) . . y
O1 Mn1 O1A 88.57(8) . . y
N1B Mn1 O1A 136.43(9) . . y
O2B Mn1 O1A 75.90(8) . . y
O1B Mn1 O1A 81.39(7) . . y
N1A Mn1 O1A 70.85(8) . . y
O1 Mn1 N1C 92.46(10) . . y
N1B Mn1 N1C 69.55(10) . . y
O2B Mn1 N1C 96.25(9) . . y
O1B Mn1 N1C 70.60(9) . . y
N1A Mn1 N1C 137.17(10) . . y
O1A Mn1 N1C 151.97(9) . . y
O1 Mn1 Mn3 74.86(6) . . y
N1B Mn1 Mn3 177.91(7) . . y
O2B Mn1 Mn3 86.36(6) . . y
O1B Mn1 Mn3 42.34(5) . . y
N1A Mn1 Mn3 110.51(7) . . y
O1A Mn1 Mn3 43.18(5) . . y
N1C Mn1 Mn3 110.39(7) . . y
C11 O1A Mn3 124.08(19) . . y
C11 O1A Mn2 118.65(18) . . y
Mn3 O1A Mn2 104.32(8) . . y
C11 O1A Mn1 110.44(18) . . y
Mn3 O1A Mn1 90.86(8) . . y
Mn2 O1A Mn1 103.39(8) . . y
C31 O1B Mn3 129.03(19) . . y
C31 O1B Mn4 112.04(17) . . y
Mn3 O1B Mn4 103.34(8) . . y
C31 O1B Mn1 114.22(18) . . y
Mn3 O1B Mn1 92.61(8) . . y
Mn4 O1B Mn1 101.08(8) . . y
O3 Mn2 N2B 107.37(9) . . y
O3 Mn2 O2A 91.93(8) . . y
N2B Mn2 O2A 136.45(9) . . y
O3 Mn2 N2C 84.44(10) . . y
N2B Mn2 N2C 69.72(10) . . y
O2A Mn2 N2C 152.72(9) . . y
O3 Mn2 N2A 92.31(9) . . y
N2B Mn2 N2A 69.36(10) . . y
O2A Mn2 N2A 71.25(8) . . y
N2C Mn2 N2A 135.79(9) . . y
O3 Mn2 O2B 88.78(8) . . y
N2B Mn2 O2B 135.89(9) . . y
O2A Mn2 O2B 81.44(7) . . y
N2C Mn2 O2B 71.48(8) . . y
N2A Mn2 O2B 152.68(9) . . y
O3 Mn2 O1A 160.91(8) . . y
N2B Mn2 O1A 91.49(9) . . y
O2A Mn2 O1A 75.74(7) . . y
N2C Mn2 O1A 99.78(9) . . y
N2A Mn2 O1A 97.28(9) . . y
O2B Mn2 O1A 75.17(7) . . y
O3 Mn2 Mn4 75.96(6) . . y
N2B Mn2 Mn4 176.67(7) . . y
O2A Mn2 Mn4 42.22(5) . . y
N2C Mn2 Mn4 111.15(7) . . y
N2A Mn2 Mn4 110.68(7) . . y
O2B Mn2 Mn4 43.39(5) . . y
O1A Mn2 Mn4 85.20(5) . . y
C41 O2A Mn4 126.48(18) . . y
C41 O2A Mn2 112.19(18) . . y
Mn4 O2A Mn2 92.71(8) . . y
C41 O2A Mn3 116.35(18) . . y
Mn4 O2A Mn3 102.28(8) . . y
Mn2 O2A Mn3 102.21(8) . . y
C61 O2B Mn4 123.02(18) . . y
C61 O2B Mn1 120.27(18) . . y
Mn4 O2B Mn1 103.27(8) . . y
C61 O2B Mn2 109.36(17) . . y
Mn4 O2B Mn2 90.77(8) . . y
Mn1 O2B Mn2 105.11(8) . . y
O2 Mn3 O1B 95.72(9) . . y
O2 Mn3 O1A 90.11(9) . . y
O1B Mn3 O1A 86.48(8) . . y
O2 Mn3 O6 102.05(9) . . y
O1B Mn3 O6 103.42(9) . . y
O1A Mn3 O6 163.30(9) . . y
O2 Mn3 O5 99.79(10) . . y
O1B Mn3 O5 159.03(9) . . y
O1A Mn3 O5 107.41(9) . . y
O6 Mn3 O5 59.59(9) . . y
O2 Mn3 O2A 165.61(9) . . y
O1B Mn3 O2A 76.67(8) . . y
O1A Mn3 O2A 77.37(8) . . y
O6 Mn3 O2A 91.67(9) . . y
O5 Mn3 O2A 90.83(9) . . y
O2 Mn3 C5 104.48(10) . . y
O1B Mn3 C5 131.58(10) . . y
O1A Mn3 C5 135.90(10) . . y
O6 Mn3 C5 29.82(10) . . y
O5 Mn3 C5 29.88(10) . . y
O2A Mn3 C5 89.57(9) . . y
O2 Mn3 Mn1 78.24(7) . . y
O1B Mn3 Mn1 45.05(6) . . y
O1A Mn3 Mn1 45.96(6) . . y
O6 Mn3 Mn1 147.54(7) . . y
O5 Mn3 Mn1 152.85(7) . . y
O2A Mn3 Mn1 87.88(5) . . y
C5 Mn3 Mn1 176.26(8) . . y
O4 Mn4 O2A 95.99(9) . . y
O4 Mn4 O2B 88.95(9) . . y
O2A Mn4 O2B 86.34(8) . . y
O4 Mn4 O7 96.38(9) . . y
O2A Mn4 O7 106.46(9) . . y
O2B Mn4 O7 165.45(9) . . y
O4 Mn4 O8 96.13(9) . . y
O2A Mn4 O8 162.28(9) . . y
O2B Mn4 O8 106.76(9) . . y
O7 Mn4 O8 59.29(9) . . y
O4 Mn4 O1B 166.07(8) . . y
O2A Mn4 O1B 77.67(8) . . y
O2B Mn4 O1B 78.36(8) . . y
O7 Mn4 O1B 97.32(8) . . y
O8 Mn4 O1B 93.05(8) . . y
O4 Mn4 C7 97.50(10) . . y
O2A Mn4 C7 135.22(11) . . y
O2B Mn4 C7 136.27(11) . . y
O7 Mn4 C7 29.63(11) . . y
O8 Mn4 C7 29.67(10) . . y
O1B Mn4 C7 95.66(9) . . y
O4 Mn4 Mn2 77.59(7) . . y
O2A Mn4 Mn2 45.07(6) . . y
O2B Mn4 Mn2 45.84(6) . . y
O7 Mn4 Mn2 148.62(7) . . y
O8 Mn4 Mn2 151.26(7) . . y
O1B Mn4 Mn2 89.34(5) . . y
C7 Mn4 Mn2 174.91(8) . . y
C17 N1A C16 128.7(3) . . y
C17 N1A Mn1 119.1(2) . . y
C16 N1A Mn1 112.2(2) . . y
C19 N1B C23 120.4(3) . . y
C19 N1B Mn1 120.1(2) . . y
C23 N1B Mn1 119.4(2) . . y
C24 N1C C26 125.7(3) . . y
C24 N1C Mn1 117.1(2) . . y
C26 N1C Mn1 114.3(2) . . y
O1A C11 C12 121.0(3) . . y
O1A C11 C16 120.0(3) . . y
C12 C11 C16 119.0(3) . . y
C13 C12 C11 121.1(3) . . y
C12 C13 C14 119.9(3) . . y
C15 C14 C13 120.1(3) . . y
C14 C15 C16 120.5(3) . . y
C15 C16 C11 119.3(3) . . y
C15 C16 N1A 125.2(3) . . y
C11 C16 N1A 115.0(3) . . y
N1A C17 C19 115.0(3) . . y
N1A C17 C18 126.6(3) . . y
C19 C17 C18 118.4(3) . . y
N1B C19 C20 121.3(3) . . y
N1B C19 C17 115.2(3) . . y
C20 C19 C17 123.5(3) . . y
C21 C20 C19 117.9(4) . . y
C22 C21 C20 120.4(4) . . y
C21 C22 C23 118.9(4) . . y
N1B C23 C22 121.1(3) . . y
N1B C23 C24 115.0(3) . . y
C22 C23 C24 123.9(3) . . y
N1C C24 C23 113.7(3) . . y
N1C C24 C25 127.5(3) . . y
C23 C24 C25 118.8(3) . . y
C27 C26 C31 119.9(3) . . y
C27 C26 N1C 125.6(3) . . y
C31 C26 N1C 114.1(3) . . y
C28 C27 C26 120.2(3) . . y
C27 C28 C29 120.3(3) . . y
C28 C29 C30 120.5(3) . . y
C29 C30 C31 120.2(3) . . y
O1B C31 C30 121.7(3) . . y
O1B C31 C26 119.4(3) . . y
C30 C31 C26 118.9(3) . . y
C47 N2A C46 126.3(3) . . y
C47 N2A Mn2 118.4(2) . . y
C46 N2A Mn2 113.32(19) . . y
C49 N2B C53 120.8(3) . . y
C49 N2B Mn2 119.3(2) . . y
C53 N2B Mn2 120.0(2) . . y
C54 N2C C56 127.1(3) . . y
C54 N2C Mn2 121.0(2) . . y
C56 N2C Mn2 111.8(2) . . y
O2A C41 C42 121.9(3) . . y
O2A C41 C46 119.1(3) . . y
C42 C41 C46 118.9(3) . . y
C43 C42 C41 120.1(3) . . y
C44 C43 C42 120.4(3) . . y
C45 C44 C43 120.5(3) . . y
C44 C45 C46 120.0(3) . . y
C45 C46 N2A 124.9(3) . . y
C45 C46 C41 120.1(3) . . y
N2A C46 C41 114.5(3) . . y
N2A C47 C49 114.2(3) . . y
N2A C47 C48 126.5(3) . . y
C49 C47 C48 119.3(3) . . y
N2B C49 C50 120.9(3) . . y
N2B C49 C47 114.4(3) . . y
C50 C49 C47 124.5(3) . . y
C51 C50 C49 119.1(3) . . y
C50 C51 C52 119.4(3) . . y
C51 C52 C53 119.2(3) . . y
N2B C53 C52 120.6(3) . . y
N2B C53 C54 114.2(3) . . y
C52 C53 C54 125.1(3) . . y
N2C C54 C55 126.8(3) . . y
N2C C54 C53 114.6(3) . . y
C55 C54 C53 118.6(3) . . y
C57 C56 N2C 125.5(3) . . y
C57 C56 C61 119.3(3) . . y
N2C C56 C61 114.7(3) . . y
C58 C57 C56 120.3(3) . . y
C59 C58 C57 120.1(3) . . y
C58 C59 C60 120.5(3) . . y
C59 C60 C61 120.5(3) . . y
O2B C61 C60 120.8(3) . . y
O2B C61 C56 119.9(3) . . y
C60 C61 C56 119.3(3) . . y
C1 O1 Mn1 131.9(2) . . y
C1 O2 Mn3 128.6(2) . . y
O1 C1 O2 125.6(3) . . y
O1 C1 C2 117.7(3) . . y
O2 C1 C2 116.6(3) . . y
C3 O3 Mn2 127.4(2) . . y
C3 O4 Mn4 129.0(2) . . y
O3 C3 O4 125.2(3) . . y
O3 C3 C4 118.0(3) . . y
O4 C3 C4 116.8(3) . . y
C5 O5 Mn3 89.2(2) . . y
C5 O6 Mn3 89.5(2) . . y
O6 C5 O5 121.2(3) . . y
O6 C5 C6 119.0(3) . . y
O5 C5 C6 119.8(3) . . y
O6 C5 Mn3 60.64(17) . . y
O5 C5 Mn3 60.87(17) . . y
C6 C5 Mn3 172.5(3) . . y
C7 O7 Mn4 89.8(2) . . y
C7 O8 Mn4 89.1(2) . . y
O7 C7 O8 121.8(3) . . y
O7 C7 C8 119.3(4) . . y
O8 C7 C8 118.9(4) . . y
O7 C7 Mn4 60.56(17) . . y
O8 C7 Mn4 61.20(16) . . y
C8 C7 Mn4 178.4(3) . . y
O71 C72 N73 125.3(5) . . y
C72 N73 C75 120.7(4) . . y
C72 N73 C74 121.5(4) . . y
C75 N73 C74 117.8(4) . . y
O81 C82 N83 123.2(6) . . y
C82 N83 C84 121.5(5) . . y
C82 N83 C85 122.5(5) . . y
C84 N83 C85 115.9(5) . . y
O91 C92 N93 123.0(10) . . y
C92 N93 C94 120.4(7) . . y
C92 N93 C95 119.8(6) . . y
C94 N93 C95 119.6(6) . . y

loop_
_geom_bond_atom_site_label_1
_geom_bond_atom_site_label_2
_geom_bond_distance
_geom_bond_site_symmetry_2
_geom_bond_publ_flag
Mn1 O1 2.139(2) . y
Mn1 N1B 2.225(3) . y
Mn1 O2B 2.256(2) . y
Mn1 O1B 2.275(2) . y
Mn1 N1A 2.305(3) . y
Mn1 O1A 2.308(2) . y
Mn1 N1C 2.317(3) . y
Mn1 Mn3 3.2108(8) . y
O1A C11 1.347(4) . y
O1A Mn3 2.198(2) . y
O1A Mn2 2.302(2) . y
O1B C31 1.345(4) . y
O1B Mn3 2.165(2) . y
O1B Mn4 2.254(2) . y
Mn2 O3 2.165(2) . y
Mn2 N2B 2.245(3) . y
Mn2 O2A 2.273(2) . y
Mn2 N2C 2.274(3) . y
Mn2 N2A 2.283(3) . y
Mn2 O2B 2.300(2) . y
Mn2 Mn4 3.2065(8) . y
O2A C41 1.344(4) . y
O2A Mn4 2.157(2) . y
O2A Mn3 2.293(2) . y
O2B C61 1.355(4) . y
O2B Mn4 2.203(2) . y
Mn3 O2 2.106(2) . y
Mn3 O6 2.205(2) . y
Mn3 O5 2.210(2) . y
Mn3 C5 2.529(3) . y
Mn4 O4 2.097(2) . y
Mn4 O7 2.208(2) . y
Mn4 O8 2.222(2) . y
Mn4 C7 2.536(3) . y
N1A C17 1.290(4) . y
N1A C16 1.405(4) . y
N1B C19 1.337(4) . y
N1B C23 1.340(4) . y
N1C C24 1.283(4) . y
N1C C26 1.416(4) . y
C11 C12 1.393(4) . y
C11 C16 1.401(4) . y
C12 C13 1.371(5) . y
C13 C14 1.388(5) . y
C14 C15 1.374(5) . y
C15 C16 1.400(4) . y
C17 C19 1.485(5) . y
C17 C18 1.506(5) . y
C19 C20 1.395(5) . y
C20 C21 1.386(6) . y
C21 C22 1.371(6) . y
C22 C23 1.383(5) . y
C23 C24 1.491(5) . y
C24 C25 1.502(5) . y
C26 C27 1.394(4) . y
C26 C31 1.406(4) . y
C27 C28 1.368(5) . y
C28 C29 1.378(5) . y
C29 C30 1.384(5) . y
C30 C31 1.391(5) . y
N2A C47 1.279(4) . y
N2A C46 1.406(4) . y
N2B C49 1.328(4) . y
N2B C53 1.341(4) . y
N2C C54 1.284(4) . y
N2C C56 1.405(4) . y
C41 C42 1.391(4) . y
C41 C46 1.410(4) . y
C42 C43 1.386(5) . y
C43 C44 1.383(5) . y
C44 C45 1.372(5) . y
C45 C46 1.388(5) . y
C47 C49 1.491(5) . y
C47 C48 1.492(5) . y
C49 C50 1.390(4) . y
C50 C51 1.376(5) . y
C51 C52 1.376(5) . y
C52 C53 1.388(4) . y
C53 C54 1.498(5) . y
C54 C55 1.491(5) . y
C56 C57 1.395(5) . y
C56 C61 1.406(4) . y
C57 C58 1.383(5) . y
C58 C59 1.372(5) . y
C59 C60 1.381(5) . y
C60 C61 1.386(4) . y
O1 C1 1.244(4) . y
O2 C1 1.257(4) . y
C1 C2 1.509(5) . y
O3 C3 1.252(4) . y
O4 C3 1.264(4) . y
C3 C4 1.503(5) . y
O5 C5 1.260(4) . y
O6 C5 1.258(4) . y
C5 C6 1.496(5) . y
O7 C7 1.254(4) . y
O8 C7 1.255(4) . y
C7 C8 1.511(5) . y
O71 C72 1.223(5) . y
C72 N73 1.305(6) . y
N73 C75 1.443(6) . y
N73 C74 1.454(5) . y
O81 C82 1.268(8) . y
C82 N83 1.295(6) . y
N83 C84 1.411(7) . y
N83 C85 1.418(6) . y
O91 C92 1.206(8) . y
C92 N93 1.328(8) . y
N93 C94 1.434(7) . y
N93 C95 1.440(9) . y
